data_1519484
loop_
_publ_author_name
'Jones, Ray C.F.'
'Coles, Simon J.'
'Hursthouse, Michael B.'

_publ_section_title
;
 AlH12O10S
;
_journal_name_full 'Crystal Structure Report Archive'
_journal_page_first 938
_journal_year 2002
_chemical_formula_sum 'Al H12 O10 S'
_chemical_formula_weight 231.14
_space_group_IT_number 15
_symmetry_cell_setting monoclinic
_symmetry_space_group_name_Hall '-C 2yc'
_symmetry_space_group_name_H-M 'C 1 2/c 1'
_atom_sites_solution_hydrogens geom
_atom_sites_solution_primary direct
_atom_sites_solution_secondary difmap
_cell_angle_alpha 90.00
_cell_angle_beta 98.868(2)
_cell_angle_gamma 90.00
_cell_formula_units_Z 8
_cell_length_a 10.0144(3)
_cell_length_b 7.2114(2)
_cell_length_c 24.3118(7)
_cell_measurement_reflns_used 2662
_cell_measurement_temperature 120(2)
_cell_measurement_theta_max 23.24
_cell_measurement_theta_min 5.11
_cell_volume 1734.76(9)
_computing_cell_refinement 'DENZO and COLLECT'
_computing_data_collection
;
'DENZO (Otwinowski and Minor, 1997) & COLLECT (Hooft, 1998) '
;
_computing_data_reduction 'DENZO and COLLECT'
_computing_publication_material SHELXL-97
_computing_structure_refinement 'SHELXL-97 (Sheldrick, 2008)'
_computing_structure_solution 'SHELXS-97 (Sheldrick, 2008)'
_diffrn_ambient_temperature 120(2)
_diffrn_measured_fraction_theta_full 0.935
_diffrn_measured_fraction_theta_max 0.935
_diffrn_measurement_device_type 'Enraf Nonius KappaCCD area detector'
_diffrn_measurement_method '\w and \f scans to fill Ewald sphere'
_diffrn_radiation_monochromator graphite
_diffrn_radiation_source 'Enraf Nonius FR591 rotating anode'
_diffrn_radiation_type MoK\a
_diffrn_radiation_wavelength 0.71073
_diffrn_reflns_av_R_equivalents 0.0386
_diffrn_reflns_av_sigmaI/netI 0.0353
_diffrn_reflns_limit_h_max 7
_diffrn_reflns_limit_h_min -12
_diffrn_reflns_limit_k_max 8
_diffrn_reflns_limit_k_min -9
_diffrn_reflns_limit_l_max 31
_diffrn_reflns_limit_l_min -31
_diffrn_reflns_number 4886
_diffrn_reflns_theta_full 27.47
_diffrn_reflns_theta_max 27.47
_diffrn_reflns_theta_min 3.39
_exptl_absorpt_coefficient_mu 0.504
_exptl_absorpt_correction_T_max 0.9328
_exptl_absorpt_correction_T_min 0.8553
_exptl_absorpt_correction_type multi-scan
_exptl_absorpt_process_details 'SORTAV Blessing (1997)'
_exptl_crystal_colour colourless
_exptl_crystal_density_diffrn 1.770
_exptl_crystal_density_method 'not measured'
_exptl_crystal_description block
_exptl_crystal_F_000 968
_exptl_crystal_size_max 0.32
_exptl_crystal_size_mid 0.26
_exptl_crystal_size_min 0.14
_refine_diff_density_max 0.290
_refine_diff_density_min -0.465
_refine_diff_density_rms 0.061
_refine_ls_extinction_coef 0.0025(7)
_refine_ls_extinction_expression Fc^*^=kFc[1+0.001xFc^2^\l^3^/sin(2\q)]^-1/4^
_refine_ls_extinction_method SHELXL
_refine_ls_goodness_of_fit_ref 0.989
_refine_ls_hydrogen_treatment mixed
_refine_ls_matrix_type full
_refine_ls_number_parameters 160
_refine_ls_number_reflns 1844
_refine_ls_number_restraints 0
_refine_ls_restrained_S_all 0.989
_refine_ls_R_factor_all 0.0293
_refine_ls_R_factor_gt 0.0262
_refine_ls_shift/su_max 0.042
_refine_ls_shift/su_mean 0.008
_refine_ls_structure_factor_coef Fsqd
_refine_ls_weighting_details 'calc w=1/[\s^2^(Fo^2^)+(0.0521P)^2^+1.3116P] where P=(Fo^2^+2Fc^2^)/3'
_refine_ls_weighting_scheme calc
_refine_ls_wR_factor_gt 0.0775
_refine_ls_wR_factor_ref 0.0804
_reflns_number_gt 1693
_reflns_number_total 1844
_reflns_threshold_expression >2sigma(I)
_cod_data_source_file eCrystal-938.cif
_cod_data_source_block s92
_cod_depositor_comments
;
Citation :
Jones, Ray C.F. and Coles, Simon J. and Hursthouse, Michael B. (2002) 
University of Southampton, Crystal Structure Report Archive. 
(doi:10.5258/ecrystals/938)

More at:
http://ecrystals.chem.soton.ac.uk/938/

The following automatic conversions were performed:

'_symmetry_cell_setting' value 'Monoclinic' changed to 'monoclinic'
according to the built-in table from CIF Core dictionary named
'cif_core.dic' version 2.4.1 from 2010-06-29.

Automatic conversion script
Id: cif_fix_values 3271 2015-04-21 07:52:19Z andrius 
;
_cod_original_sg_symbol_H-M C2/c
_cod_database_code 1519484

loop_
_symmetry_equiv_pos_as_xyz
'x, y, z'
'-x, y, -z+1/2'
'x+1/2, y+1/2, z'
'-x+1/2, y+1/2, -z+1/2'
'-x, -y, -z'
'x, -y, z-1/2'
'-x+1/2, -y+1/2, -z'
'x+1/2, -y+1/2, z-1/2'

loop_
_atom_site_label
_atom_site_type_symbol
_atom_site_fract_x
_atom_site_fract_y
_atom_site_fract_z
_atom_site_U_iso_or_equiv
_atom_site_adp_type
_atom_site_occupancy
_atom_site_symmetry_multiplicity
_atom_site_calc_flag
_atom_site_refinement_flags
_atom_site_disorder_assembly
_atom_site_disorder_group
H5A H 0.337(2) -0.108(3) 0.3041(9) 0.023(5) Uiso 1 1 d . . .
H5B H 0.419(2) -0.232(4) 0.2928(10) 0.039(7) Uiso 1 1 d . . .
H6A H 0.412(2) 0.351(4) 0.2951(10) 0.037(6) Uiso 1 1 d . . .
H6B H 0.320(3) 0.279(3) 0.2730(9) 0.025(7) Uiso 1 1 d . . .
H7A H 0.662(2) 0.151(3) 0.3364(9) 0.024(5) Uiso 1 1 d . . .
H7B H 0.655(2) -0.034(3) 0.3415(9) 0.022(5) Uiso 1 1 d . . .
H8A H 0.354(2) -0.195(3) 0.4240(10) 0.033(6) Uiso 1 1 d . . .
H8B H 0.451(2) -0.298(4) 0.4453(9) 0.031(6) Uiso 1 1 d . . .
H9A H 0.502(3) 0.270(4) 0.4328(10) 0.039(7) Uiso 1 1 d . . .
H9B H 0.390(2) 0.188(3) 0.4122(9) 0.029(5) Uiso 1 1 d . . .
H10A H 0.302(2) 0.121(3) 0.5460(9) 0.022(5) Uiso 1 1 d . . .
H10B H 0.248(3) 0.029(3) 0.5009(12) 0.036(7) Uiso 1 1 d . . .
Al1 Al 0.5000 0.06127(8) 0.2500 0.01432(18) Uani 1 2 d S . .
O5 O 0.38615(11) -0.14372(15) 0.28196(4) 0.0111(2) Uani 1 1 d . . .
O6 O 0.38405(14) 0.25864(15) 0.28065(5) 0.0135(2) Uani 1 1 d . . .
O7 O 0.64181(12) 0.05941(15) 0.32066(4) 0.0137(2) Uani 1 1 d . . .
Al2 Al 0.5000 0.0000 0.5000 0.01560(18) Uani 1 2 d S . .
O8 O 0.41273(12) -0.21606(15) 0.45313(4) 0.0140(2) Uani 1 1 d . . .
O9 O 0.46462(13) 0.17515(17) 0.43274(5) 0.0194(3) Uani 1 1 d . . .
O10 O 0.31162(12) 0.05219(16) 0.52129(5) 0.0172(3) Uani 1 1 d . . .
O1 O 0.08978(11) 0.01149(14) 0.43159(4) 0.0121(2) Uani 1 1 d . . .
O2 O 0.20035(10) 0.23533(13) 0.38090(4) 0.0113(2) Uani 1 1 d . . .
O3 O 0.22500(10) -0.09292(13) 0.36405(4) 0.0116(2) Uani 1 1 d . . .
O4 O 0.01158(11) 0.05898(13) 0.33364(4) 0.0156(3) Uani 1 1 d . . .
S1 S 0.13095(3) 0.05375(4) 0.376943(12) 0.00833(14) Uani 1 1 d . . .

loop_
_atom_site_aniso_label
_atom_site_aniso_U_11
_atom_site_aniso_U_22
_atom_site_aniso_U_33
_atom_site_aniso_U_23
_atom_site_aniso_U_13
_atom_site_aniso_U_12
Al1 0.0165(4) 0.0124(3) 0.0139(3) 0.000 0.0021(2) 0.000
O5 0.0129(6) 0.0081(5) 0.0126(5) 0.0014(4) 0.0030(4) 0.0013(4)
O6 0.0117(6) 0.0108(5) 0.0174(5) -0.0050(4) 0.0002(4) 0.0019(5)
O7 0.0202(6) 0.0076(5) 0.0116(5) 0.0003(4) -0.0028(4) -0.0011(4)
Al2 0.0163(4) 0.0142(3) 0.0161(3) -0.0006(2) 0.0015(2) 0.0002(3)
O8 0.0137(6) 0.0109(5) 0.0163(5) -0.0050(4) -0.0014(4) 0.0027(4)
O9 0.0181(6) 0.0166(6) 0.0205(5) 0.0092(4) -0.0066(4) -0.0081(5)
O10 0.0116(6) 0.0223(6) 0.0172(5) -0.0108(4) 0.0003(4) 0.0011(4)
O1 0.0149(6) 0.0092(5) 0.0132(5) 0.0003(4) 0.0056(4) 0.0003(4)
O2 0.0129(5) 0.0070(5) 0.0139(4) 0.0008(3) 0.0011(4) -0.0015(4)
O3 0.0138(6) 0.0084(4) 0.0130(4) -0.0011(4) 0.0032(4) 0.0026(4)
O4 0.0167(6) 0.0095(5) 0.0176(5) -0.0016(4) -0.0070(4) 0.0012(4)
S1 0.0101(2) 0.00564(19) 0.00873(19) -0.00036(10) 0.00003(13) 0.00044(11)

loop_
_atom_type_symbol
_atom_type_description
_atom_type_scat_dispersion_real
_atom_type_scat_dispersion_imag
_atom_type_scat_source
Al Al 0.0645 0.0514 'International Tables Vol C Tables 4.2.6.8 and 6.1.1.4'
O O 0.0106 0.0060 'International Tables Vol C Tables 4.2.6.8 and 6.1.1.4'
S S 0.1246 0.1234 'International Tables Vol C Tables 4.2.6.8 and 6.1.1.4'
H H 0.0000 0.0000 'International Tables Vol C Tables 4.2.6.8 and 6.1.1.4'

loop_
_geom_angle_atom_site_label_1
_geom_angle_atom_site_label_2
_geom_angle_atom_site_label_3
_geom_angle
_geom_angle_site_symmetry_1
_geom_angle_site_symmetry_3
O6 Al1 O6 91.97(7) 2_655 .
O6 Al1 O7 87.20(5) 2_655 .
O6 Al1 O7 93.32(5) . .
O6 Al1 O7 93.32(5) 2_655 2_655
O6 Al1 O7 87.20(5) . 2_655
O7 Al1 O7 179.25(7) . 2_655
O6 Al1 O5 89.08(5) 2_655 2_655
O6 Al1 O5 178.57(5) . 2_655
O7 Al1 O5 87.70(4) . 2_655
O7 Al1 O5 91.77(4) 2_655 2_655
O6 Al1 O5 178.57(5) 2_655 .
O6 Al1 O5 89.08(5) . .
O7 Al1 O5 91.78(4) . .
O7 Al1 O5 87.70(4) 2_655 .
O5 Al1 O5 89.89(7) 2_655 .
Al1 O5 H5A 115.8(15) . .
Al1 O5 H5B 119.6(19) . .
H5A O5 H5B 108(2) . .
Al1 O6 H6A 124.5(17) . .
Al1 O6 H6B 129(2) . .
H6A O6 H6B 102(3) . .
Al1 O7 H7A 120.3(15) . .
Al1 O7 H7B 122.4(14) . .
H7A O7 H7B 112(2) . .
O8 Al2 O8 180.0 5_656 .
O8 Al2 O9 91.06(5) 5_656 5_656
O8 Al2 O9 88.94(5) . 5_656
O8 Al2 O9 88.94(5) 5_656 .
O8 Al2 O9 91.06(5) . .
O9 Al2 O9 180.00(4) 5_656 .
O8 Al2 O10 87.14(5) 5_656 5_656
O8 Al2 O10 92.86(5) . 5_656
O9 Al2 O10 92.02(5) 5_656 5_656
O9 Al2 O10 87.98(5) . 5_656
O8 Al2 O10 92.86(5) 5_656 .
O8 Al2 O10 87.14(5) . .
O9 Al2 O10 87.98(5) 5_656 .
O9 Al2 O10 92.02(5) . .
O10 Al2 O10 180.00(6) 5_656 .
Al2 O8 H8A 120.4(16) . .
Al2 O8 H8B 123.7(18) . .
H8A O8 H8B 104(2) . .
Al2 O9 H9A 120.8(17) . .
Al2 O9 H9B 125.0(16) . .
H9A O9 H9B 107(2) . .
Al2 O10 H10A 121.9(15) . .
Al2 O10 H10B 120(2) . .
H10A O10 H10B 116(2) . .
O4 S1 O2 110.30(6) . .
O4 S1 O3 109.93(6) . .
O2 S1 O3 109.77(6) . .
O4 S1 O1 109.89(6) . .
O2 S1 O1 108.46(6) . .
O3 S1 O1 108.46(6) . .

loop_
_geom_bond_atom_site_label_1
_geom_bond_atom_site_label_2
_geom_bond_distance
_geom_bond_site_symmetry_2
Al1 O6 2.0484(12) 2_655
Al1 O6 2.0484(12) .
Al1 O7 2.0533(11) .
Al1 O7 2.0533(11) 2_655
Al1 O5 2.0885(11) 2_655
Al1 O5 2.0885(11) .
O5 H5A 0.82(2) .
O5 H5B 0.75(3) .
O6 H6A 0.79(3) .
O6 H6B 0.66(3) .
O7 H7A 0.78(2) .
O7 H7B 0.84(2) .
Al2 O8 2.0452(10) 5_656
Al2 O8 2.0452(10) .
Al2 O9 2.0534(11) 5_656
Al2 O9 2.0534(11) .
Al2 O10 2.0663(12) 5_656
Al2 O10 2.0663(12) .
O8 H8A 0.86(2) .
O8 H8B 0.75(3) .
O9 H9A 0.78(3) .
O9 H9B 0.84(2) .
O10 H10A 0.80(2) .
O10 H10B 0.76(3) .
O1 S1 1.4822(10) .
O2 S1 1.4787(10) .
O3 S1 1.4816(10) .
O4 S1 1.4665(11) .
